data_4308586
loop_
_publ_author_name
'Torsten K\"uppers'
'Eduard Bernhardt'
'Helge Willner'
'Henning W. Rohm'
'Martin K\"ockerling'

_publ_contact_author
;
Martin K\"ockerling
Universit\"at Rostock
Fachbereich Chemie
Anorganische Chemie/Festk\"orperchemie
Albert-Einstein-Str. 3a
D-18057 Rostock
Germany
;
_publ_contact_author_email martin.koeckerling@chemie.uni-rostock.de
_publ_contact_author_fax intl-code-(0)381-498-6382
_publ_contact_author_phone intl-code-(0)381-498-6390
_publ_section_title
;
Tetracyanoborate Salts M[B(CN)4] with M = Singly Charged Cations:
Properties and Structures
;
_journal_name_full 'Inorganic Chemistry'
_journal_page_first 1015
_journal_page_last 1022
_journal_paper_doi 10.1021/ic048780q
_journal_volume 44
_journal_year 2005
_chemical_formula_moiety 'C8 H8 B N4 Na O'
_chemical_formula_structural 'Na B (CN)4 C4H4O'
_chemical_formula_sum 'C8 H8 B N4 Na O'
_chemical_formula_weight 209.98
_chemical_name_systematic Sodium-tetracyanoborate
_space_group_IT_number 62
_symmetry_cell_setting orthorhombic
_symmetry_space_group_name_Hall '-P 2ac 2n'
_symmetry_space_group_name_H-M 'P n m a'
_atom_sites_solution_hydrogens geom
_atom_sites_solution_primary direct
_atom_sites_solution_secondary difmap
_audit_creation_date august-2-2004
_audit_creation_method SHELXL-97
_cell_angle_alpha 90.00
_cell_angle_beta 90.00
_cell_angle_gamma 90.00
_cell_formula_units_Z 4
_cell_length_a 13.908(3)
_cell_length_b 9.2880(10)
_cell_length_c 8.7380(10)
_cell_measurement_reflns_used 41
_cell_measurement_temperature 293(2)
_cell_measurement_theta_max 27
_cell_measurement_theta_min 1.5
_cell_volume 1128.8(3)
_computing_cell_refinement 'Siemens XSCANS'
_computing_data_collection 'Siemens XSCANS'
_computing_data_reduction 'Siemens XSCANS'
_computing_molecular_graphics 'Siemens SHELXTL'
_computing_publication_material 'Siemens SHELXTL'
_computing_structure_refinement 'Siemens SHELXTL'
_computing_structure_solution 'Siemens SHELXTL'
_diffrn_ambient_temperature 293(2)
_diffrn_measured_fraction_theta_full 1.000
_diffrn_measured_fraction_theta_max 1.000
_diffrn_measurement_device_type 'Siemens P4'
_diffrn_measurement_method '\w scans'
_diffrn_radiation_monochromator graphite
_diffrn_radiation_source 'fine-focus sealed tube'
_diffrn_radiation_type MoK\a
_diffrn_radiation_wavelength 0.71073
_diffrn_reflns_av_R_equivalents 0.0363
_diffrn_reflns_av_sigmaI/netI 0.0246
_diffrn_reflns_limit_h_max 1
_diffrn_reflns_limit_h_min -17
_diffrn_reflns_limit_k_max 11
_diffrn_reflns_limit_k_min -1
_diffrn_reflns_limit_l_max 11
_diffrn_reflns_limit_l_min -1
_diffrn_reflns_number 1780
_diffrn_reflns_theta_full 27.00
_diffrn_reflns_theta_max 27.00
_diffrn_reflns_theta_min 2.75
_diffrn_standards_decay_% 0
_diffrn_standards_interval_count 98
_diffrn_standards_number 2
_exptl_absorpt_coefficient_mu 0.117
_exptl_absorpt_correction_T_max 0.887
_exptl_absorpt_correction_T_min 0.852
_exptl_absorpt_correction_type psi-scan
_exptl_absorpt_process_details 'North, Phillips & Mathews (1968)'
_exptl_crystal_colour colourless
_exptl_crystal_density_diffrn 1.236
_exptl_crystal_density_method 'not measured'
_exptl_crystal_description irregular
_exptl_crystal_F_000 432
_exptl_crystal_size_max 0.51
_exptl_crystal_size_mid 0.35
_exptl_crystal_size_min 0.29
_refine_diff_density_max 0.198
_refine_diff_density_min -0.188
_refine_diff_density_rms 0.046
_refine_ls_extinction_coef 0.038(7)
_refine_ls_extinction_expression Fc^*^=kFc[1+0.001xFc^2^\l^3^/sin(2\q)]^-1/4^
_refine_ls_extinction_method SHELXL
_refine_ls_goodness_of_fit_ref 1.047
_refine_ls_hydrogen_treatment mixed
_refine_ls_matrix_type full
_refine_ls_number_parameters 80
_refine_ls_number_reflns 1307
_refine_ls_number_restraints 0
_refine_ls_restrained_S_all 1.047
_refine_ls_R_factor_all 0.0700
_refine_ls_R_factor_gt 0.0496
_refine_ls_shift/su_max 0.000
_refine_ls_shift/su_mean 0.000
_refine_ls_structure_factor_coef Fsqd
_refine_ls_weighting_details 'calc w=1/[\s^2^(Fo^2^)+(0.0912P)^2^+0.1161P] where P=(Fo^2^+2Fc^2^)/3'
_refine_ls_weighting_scheme calc
_refine_ls_wR_factor_gt 0.1424
_refine_ls_wR_factor_ref 0.1584
_reflns_number_gt 917
_reflns_number_total 1307
_reflns_threshold_expression >2sigma(I)
_cod_data_source_file ic048780qsi20041119_090312_5.cif
_cod_data_source_block NaB(CN)4_THF
_cod_depositor_comments
;
The following automatic conversions were performed:

'_exptl_absorpt_correction_type' tag value 'psi-scans' was replaced
with 'psi-scan' value.

Automatic conversion script
Id: cif_fix_values 1646 2011-03-28 12:23:43Z adriana 
;
_cod_database_code 4308586

loop_
_symmetry_equiv_pos_as_xyz
'x, y, z'
'-x+1/2, -y, z+1/2'
'-x, y+1/2, -z'
'x+1/2, -y+1/2, -z+1/2'
'-x, -y, -z'
'x-1/2, y, -z-1/2'
'x, -y-1/2, z'
'-x-1/2, y-1/2, z-1/2'

loop_
_atom_site_label
_atom_site_type_symbol
_atom_site_fract_x
_atom_site_fract_y
_atom_site_fract_z
_atom_site_U_iso_or_equiv
_atom_site_adp_type
_atom_site_occupancy
_atom_site_symmetry_multiplicity
_atom_site_calc_flag
_atom_site_refinement_flags
_atom_site_disorder_assembly
_atom_site_disorder_group
Na1 Na 0.07258(7) 0.2500 0.58285(11) 0.0470(4) Uani 1 2 d S . .
B1 B 0.2734(2) 0.2500 0.0852(3) 0.0427(6) Uani 1 2 d S . .
N1 N 0.1503(2) 0.2500 0.3277(3) 0.0666(7) Uani 1 2 d S . .
C1 C 0.2020(2) 0.2500 0.2273(3) 0.0497(6) Uani 1 2 d S . .
N2 N 0.38559(15) 0.0099(2) 0.0908(2) 0.0669(6) Uani 1 1 d . . .
C2 C 0.33942(14) 0.11035(19) 0.08991(19) 0.0476(5) Uani 1 1 d . . .
N3 N 0.16669(19) 0.2500 -0.1768(3) 0.0674(7) Uani 1 2 d S . .
C3 C 0.2119(2) 0.2500 -0.0679(3) 0.0484(6) Uani 1 2 d S . .
O1 O -0.06833(13) 0.2500 0.7293(2) 0.0536(5) Uani 1 2 d S . .
C4 C -0.08816(18) 0.1248(2) 0.8197(3) 0.0729(7) Uani 1 1 d . . .
H4A H -0.0342 0.0588 0.8160 0.109 Uiso 1 1 calc R . .
H4B H -0.1446 0.0756 0.7810 0.109 Uiso 1 1 calc R . .
C5 C -0.1045(3) 0.1727(3) 0.9759(3) 0.1337(16) Uani 1 1 d . . .
H5A H -0.1657 0.1368 1.0128 0.201 Uiso 1 1 calc R . .
H5B H -0.0540 0.1368 1.0424 0.201 Uiso 1 1 calc R . .

loop_
_atom_site_aniso_label
_atom_site_aniso_U_11
_atom_site_aniso_U_22
_atom_site_aniso_U_33
_atom_site_aniso_U_23
_atom_site_aniso_U_13
_atom_site_aniso_U_12
Na1 0.0545(6) 0.0467(6) 0.0397(6) 0.000 0.0053(4) 0.000
B1 0.0541(15) 0.0378(13) 0.0363(13) 0.000 -0.0012(12) 0.000
N1 0.0875(17) 0.0596(15) 0.0527(14) 0.000 0.0198(14) 0.000
C1 0.0670(16) 0.0394(12) 0.0427(14) 0.000 0.0044(13) 0.000
N2 0.0858(13) 0.0543(11) 0.0605(11) 0.0044(9) 0.0011(9) 0.0193(10)
C2 0.0630(10) 0.0416(9) 0.0381(9) 0.0000(8) 0.0002(8) 0.0024(8)
N3 0.0731(16) 0.0775(17) 0.0517(14) 0.000 -0.0140(13) 0.000
C3 0.0572(15) 0.0447(13) 0.0432(14) 0.000 -0.0001(12) 0.000
O1 0.0667(12) 0.0448(10) 0.0493(11) 0.000 0.0128(9) 0.000
C4 0.0931(16) 0.0534(12) 0.0723(15) 0.0121(11) 0.0170(12) -0.0029(12)
C5 0.227(4) 0.111(3) 0.0630(17) 0.0272(18) 0.041(2) 0.023(3)

loop_
_atom_type_symbol
_atom_type_description
_atom_type_scat_dispersion_real
_atom_type_scat_dispersion_imag
_atom_type_scat_source
C C 0.0033 0.0016 'International Tables Vol C Tables 4.2.6.8 and 6.1.1.4'
H H 0.0000 0.0000 'International Tables Vol C Tables 4.2.6.8 and 6.1.1.4'
B B 0.0013 0.0007 'International Tables Vol C Tables 4.2.6.8 and 6.1.1.4'
N N 0.0061 0.0033 'International Tables Vol C Tables 4.2.6.8 and 6.1.1.4'
O O 0.0106 0.0060 'International Tables Vol C Tables 4.2.6.8 and 6.1.1.4'
Na Na 0.0362 0.0249 'International Tables Vol C Tables 4.2.6.8 and 6.1.1.4'

loop_
_geom_angle_atom_site_label_1
_geom_angle_atom_site_label_2
_geom_angle_atom_site_label_3
_geom_angle
_geom_angle_site_symmetry_1
_geom_angle_site_symmetry_3
O1 Na1 N3 88.79(9) . 1_556
O1 Na1 N1 149.00(10) . .
N3 Na1 N1 122.21(11) 1_556 .
O1 Na1 N2 100.42(5) . 2
N3 Na1 N2 81.52(5) 1_556 2
N1 Na1 N2 85.58(5) . 2
O1 Na1 N2 100.42(5) . 8_666
N3 Na1 N2 81.52(5) 1_556 8_666
N1 Na1 N2 85.58(5) . 8_666
N2 Na1 N2 152.72(11) 2 8_666
C3 B1 C1 108.8(2) . .
C3 B1 C2 109.44(14) . .
C1 B1 C2 109.90(14) . .
C3 B1 C2 109.44(14) . 7_565
C1 B1 C2 109.90(14) . 7_565
C2 B1 C2 109.4(2) . 7_565
C1 N1 Na1 166.5(3) . .
N1 C1 B1 179.3(3) . .
C2 N2 Na1 158.92(18) . 2_554
N2 C2 B1 178.7(2) . .
C3 N3 Na1 178.4(2) . 1_554
N3 C3 B1 179.1(3) . .
C4 O1 C4 108.5(2) . 7_565
C4 O1 Na1 117.56(12) . .
C4 O1 Na1 117.56(12) 7_565 .
O1 C4 C5 107.4(2) . .
C5 C5 C4 107.83(15) 7_565 .

loop_
_geom_bond_atom_site_label_1
_geom_bond_atom_site_label_2
_geom_bond_distance
_geom_bond_site_symmetry_2
Na1 O1 2.341(2) .
Na1 N3 2.475(3) 1_556
Na1 N1 2.477(3) .
Na1 N2 2.4840(18) 2
Na1 N2 2.4840(18) 8_666
B1 C3 1.588(4) .
B1 C1 1.590(4) .
B1 C2 1.590(3) .
B1 C2 1.590(3) 7_565
N1 C1 1.135(4) .
N2 C2 1.133(2) .
N2 Na1 2.4840(18) 2_554
N3 C3 1.141(3) .
N3 Na1 2.475(3) 1_554
O1 C4 1.433(2) .
O1 C4 1.433(2) 7_565
C4 C5 1.453(4) .
C5 C5 1.436(6) 7_565
